data_4500379
loop_
_publ_author_name
'Li, Guo-Bi'
'Liu, Jun-Min'
'Cai, Yue-Peng'
'Su, Cheng-Yong'

_publ_section_title
;
 Structural Diversity of a Series of Mn(II), Cd(II), and Co(II) Complexes
 with Pyridine Donor Diimide Ligands
;
_journal_issue 7
_journal_name_full 'Crystal Growth &amp; Design'
_journal_page_first 2763
_journal_paper_doi 10.1021/cg1014913
_journal_volume 11
_journal_year 2011
_chemical_formula_sum 'C28 H30 Mn N6 O8 S2'
_chemical_formula_weight 697.64
_chemical_name_systematic
; 
 ? 
;
_space_group_IT_number 2
_symmetry_cell_setting triclinic
_symmetry_space_group_name_Hall '-P 1'
_symmetry_space_group_name_H-M 'P -1'
_atom_sites_solution_hydrogens geom
_atom_sites_solution_primary direct
_atom_sites_solution_secondary difmap
_audit_creation_method SHELXL-97
_cell_angle_alpha 103.094(8)
_cell_angle_beta 101.379(10)
_cell_angle_gamma 91.071(10)
_cell_formula_units_Z 1
_cell_length_a 7.1978(10)
_cell_length_b 7.8299(8)
_cell_length_c 14.7824(14)
_cell_measurement_reflns_used 2200
_cell_measurement_temperature 150(2)
_cell_measurement_theta_max 62.5483
_cell_measurement_theta_min 3.1284
_cell_volume 793.74(16)
_computing_cell_refinement 'Bruker FRAMBO'
_computing_data_collection 'Bruker FRAMBO'
_computing_data_reduction 'Bruker SHELXTL'
_computing_molecular_graphics 'Bruker SHELXTL'
_computing_publication_material 'Bruker SHELXTL'
_computing_structure_refinement 'SHELXL-97 (Sheldrick, 1997)'
_computing_structure_solution 'SHELXS-97 (Sheldrick, 1990)'
_diffrn_ambient_temperature 150(2)
_diffrn_detector_area_resol_mean 16.0855
_diffrn_measured_fraction_theta_full 0.970
_diffrn_measured_fraction_theta_max 0.970
_diffrn_measurement_device_type 'Oxfor Germini Sl Ultra'
_diffrn_measurement_method '\w and \p scan'
_diffrn_radiation_monochromator graphite
_diffrn_radiation_source 'fine-focus sealed tube'
_diffrn_radiation_type CuK\a
_diffrn_radiation_wavelength 1.54178
_diffrn_reflns_av_R_equivalents 0.0698
_diffrn_reflns_av_sigmaI/netI 0.0606
_diffrn_reflns_limit_h_max 8
_diffrn_reflns_limit_h_min -8
_diffrn_reflns_limit_k_max 7
_diffrn_reflns_limit_k_min -8
_diffrn_reflns_limit_l_max 16
_diffrn_reflns_limit_l_min -16
_diffrn_reflns_number 4320
_diffrn_reflns_theta_full 59.95
_diffrn_reflns_theta_max 59.95
_diffrn_reflns_theta_min 3.14
_diffrn_standards_decay_% none
_exptl_absorpt_coefficient_mu 5.108
_exptl_absorpt_correction_T_max 1.00000
_exptl_absorpt_correction_T_min 0.22419
_exptl_absorpt_correction_type multi-scan
_exptl_absorpt_process_details 'SADABS (Bruker 1997)'
_exptl_crystal_colour yellow
_exptl_crystal_density_diffrn 1.459
_exptl_crystal_density_method 'not measured'
_exptl_crystal_description rodlike
_exptl_crystal_F_000 361
_exptl_crystal_size_max 0.29
_exptl_crystal_size_mid 0.20
_exptl_crystal_size_min 0.18
_refine_diff_density_max 0.967
_refine_diff_density_min -0.739
_refine_diff_density_rms 0.132
_refine_ls_extinction_coef 0.012(4)
_refine_ls_extinction_expression Fc^*^=kFc[1+0.001xFc^2^\l^3^/sin(2\q)]^-1/4^
_refine_ls_extinction_method SHELXL
_refine_ls_goodness_of_fit_ref 1.065
_refine_ls_hydrogen_treatment geom
_refine_ls_matrix_type full
_refine_ls_number_parameters 212
_refine_ls_number_reflns 2278
_refine_ls_number_restraints 4
_refine_ls_restrained_S_all 1.064
_refine_ls_R_factor_all 0.0865
_refine_ls_R_factor_gt 0.0750
_refine_ls_shift/su_max 0.007
_refine_ls_shift/su_mean 0.002
_refine_ls_structure_factor_coef Fsqd
_refine_ls_weighting_details 'calc w=1/[\s^2^(Fo^2^)+(0.2241P)^2^+0.0000P] where P=(Fo^2^+2Fc^2^)/3'
_refine_ls_weighting_scheme calc
_refine_ls_wR_factor_gt 0.2245
_refine_ls_wR_factor_ref 0.2667
_reflns_number_gt 1869
_reflns_number_total 2278
_reflns_threshold_expression >2sigma(I)
_cod_data_source_file cg1014913_si_001.cif
_cod_data_source_block 1
_cod_depositor_comments
;
The following automatic conversions were performed:

'_symmetry_cell_setting' value 'Triclinic' changed to 'triclinic'
according to /home/saulius/struct/CIF-dictionaries/cif_core.dic
dictionary named 'cif_core.dic' version 2.4.1 from 2010-06-29.

Automatic conversion script
Id: cif_fix_values 1715 2011-07-08 13:25:40Z adriana 
;
_cod_original_sg_symbol_H-M P-1
_cod_database_code 4500379

loop_
_symmetry_equiv_pos_as_xyz
'x, y, z'
'-x, -y, -z'

loop_
_atom_site_label
_atom_site_type_symbol
_atom_site_fract_x
_atom_site_fract_y
_atom_site_fract_z
_atom_site_U_iso_or_equiv
_atom_site_adp_type
_atom_site_occupancy
_atom_site_symmetry_multiplicity
_atom_site_calc_flag
_atom_site_refinement_flags
C11 C 1.4141(7) -1.1771(8) 0.9692(3) 0.0291(12) Uani 1 1 d .
O4 O 0.4521(6) -0.6571(7) 0.6880(3) 0.0525(12) Uani 1 1 d D
C6 C 0.9060(7) -0.7808(8) 0.8772(4) 0.0344(12) Uani 1 1 d .
H6A H 0.8769 -0.6834 0.9247 0.041 Uiso 1 1 calc R
H6B H 0.8049 -0.8724 0.8631 0.041 Uiso 1 1 calc R
C14 C 1.2556(9) -0.1610(9) 0.6575(4) 0.0462(6) Uani 1 1 d .
C3 C 0.9152(7) -0.7199(7) 0.7880(3) 0.0297(12) Uani 1 1 d .
C8 C 1.3145(7) -1.0336(7) 0.9567(3) 0.0300(12) Uani 1 1 d .
C5 C 0.9275(8) -0.4871(8) 0.7085(4) 0.0345(13) Uani 1 1 d .
H5A H 0.9265 -0.3677 0.7103 0.041 Uiso 1 1 calc R
C9 C 1.3959(7) -0.8613(7) 0.9870(3) 0.0309(12) Uani 1 1 d .
C4 C 0.9145(7) -0.5415(7) 0.7896(4) 0.0328(12) Uani 1 1 d .
H4A H 0.9055 -0.4599 0.8448 0.039 Uiso 1 1 calc R
C10 C 1.2463(7) -0.7397(7) 0.9625(3) 0.0286(12) Uani 1 1 d .
C2 C 0.9280(8) -0.8347(7) 0.7047(4) 0.0353(13) Uani 1 1 d .
H2A H 0.9286 -0.9547 0.7014 0.042 Uiso 1 1 calc R
C7 C 1.1106(8) -1.0248(7) 0.9103(3) 0.0324(13) Uani 1 1 d .
C1 C 0.9401(8) -0.7726(9) 0.6255(4) 0.0453(11) Uani 1 1 d .
H1A H 0.9476 -0.8524 0.5694 0.054 Uiso 1 1 calc R
C12 C 1.3696(9) -0.7303(11) 0.4573(5) 0.063(2) Uani 1 1 d .
H12A H 1.4858 -0.7604 0.4928 0.094 Uiso 1 1 calc R
H12B H 1.3978 -0.6666 0.4127 0.094 Uiso 1 1 calc R
H12C H 1.2928 -0.8357 0.4237 0.094 Uiso 1 1 calc R
H11 H 1.361(8) -1.280(9) 0.952(5) 0.037(16) Uiso 1 1 d .
O2 O 1.2573(5) -0.5810(5) 0.9793(3) 0.0369(10) Uani 1 1 d .
O1 O 0.9881(5) -1.1424(5) 0.8778(3) 0.0407(10) Uani 1 1 d .
C13 C 0.4347(9) -0.5392(9) 0.7746(4) 0.0453(11) Uani 1 1 d .
O3 O 1.2699(6) -0.6246(7) 0.5200(3) 0.0504(12) Uani 1 1 d .
N2 N 1.0854(6) -0.8479(6) 0.9148(3) 0.0293(10) Uani 1 1 d .
N1 N 0.9414(6) -0.5995(6) 0.6271(3) 0.0329(11) Uani 1 1 d .
N3 N 1.1427(7) -0.2549(7) 0.5991(3) 0.0462(6) Uani 1 1 d .
S S 1.4150(2) -0.0361(2) 0.73924(10) 0.0462(6) Uani 1 1 d .
Mn Mn 1.0000 -0.5000 0.5000 0.0314(6) Uani 1 2 d S
H15 H 1.327(12) -0.641(12) 0.570(7) 0.08(3) Uiso 1 1 d .
H13C H 0.457(10) -0.425(10) 0.769(6) 0.08(3) Uiso 1 1 d D
H13B H 0.299(7) -0.549(11) 0.787(6) 0.09(3) Uiso 1 1 d D
H13A H 0.515(8) -0.566(10) 0.828(6) 0.07(2) Uiso 1 1 d D
H16 H 0.435(14) -0.772(8) 0.693(8) 0.10(3) Uiso 1 1 d D

loop_
_atom_site_aniso_label
_atom_site_aniso_U_11
_atom_site_aniso_U_22
_atom_site_aniso_U_33
_atom_site_aniso_U_23
_atom_site_aniso_U_13
_atom_site_aniso_U_12
C11 0.037(3) 0.036(3) 0.017(2) 0.007(2) 0.010(2) 0.012(2)
O4 0.058(3) 0.069(3) 0.033(2) 0.019(2) 0.0049(19) 0.015(2)
C6 0.040(3) 0.048(3) 0.021(3) 0.016(2) 0.010(2) 0.011(2)
C14 0.0523(10) 0.0594(10) 0.0276(9) 0.0107(7) 0.0087(6) 0.0079(7)
C3 0.029(3) 0.045(3) 0.020(3) 0.016(2) 0.006(2) 0.008(2)
C8 0.039(3) 0.043(3) 0.013(2) 0.014(2) 0.009(2) 0.007(2)
C5 0.043(3) 0.044(3) 0.024(3) 0.017(2) 0.013(2) 0.013(2)
C9 0.043(3) 0.044(3) 0.012(2) 0.015(2) 0.011(2) 0.008(2)
C4 0.032(3) 0.049(3) 0.021(3) 0.011(2) 0.010(2) 0.013(2)
C10 0.033(3) 0.042(3) 0.014(2) 0.010(2) 0.0086(19) 0.011(2)
C2 0.048(3) 0.041(3) 0.022(3) 0.017(2) 0.008(2) 0.006(2)
C7 0.041(3) 0.046(3) 0.016(3) 0.013(2) 0.012(2) 0.012(3)
C1 0.046(2) 0.062(3) 0.030(2) 0.013(2) 0.0095(18) 0.017(2)
C12 0.049(4) 0.090(5) 0.044(4) -0.002(4) 0.014(3) 0.027(4)
O2 0.045(2) 0.038(2) 0.031(2) 0.0152(17) 0.0080(16) 0.0099(16)
O1 0.042(2) 0.040(2) 0.038(2) 0.0123(18) 0.0013(17) 0.0025(18)
C13 0.046(2) 0.062(3) 0.030(2) 0.013(2) 0.0095(18) 0.017(2)
O3 0.048(2) 0.081(3) 0.027(2) 0.019(2) 0.0103(18) 0.025(2)
N2 0.036(2) 0.039(2) 0.016(2) 0.0105(18) 0.0064(17) 0.0119(18)
N1 0.033(2) 0.049(3) 0.020(2) 0.011(2) 0.0085(17) 0.0132(19)
N3 0.0523(10) 0.0594(10) 0.0276(9) 0.0107(7) 0.0087(6) 0.0079(7)
S 0.0523(10) 0.0594(10) 0.0276(9) 0.0107(7) 0.0087(6) 0.0079(7)
Mn 0.0366(8) 0.0468(9) 0.0146(7) 0.0120(5) 0.0080(5) 0.0109(5)

loop_
_atom_type_symbol
_atom_type_description
_atom_type_scat_dispersion_real
_atom_type_scat_dispersion_imag
_atom_type_scat_source
C C 0.0181 0.0091 'International Tables Vol C Tables 4.2.6.8 and 6.1.1.4'
H H 0.0000 0.0000 'International Tables Vol C Tables 4.2.6.8 and 6.1.1.4'
N N 0.0311 0.0180 'International Tables Vol C Tables 4.2.6.8 and 6.1.1.4'
O O 0.0492 0.0322 'International Tables Vol C Tables 4.2.6.8 and 6.1.1.4'
S S 0.3331 0.5567 'International Tables Vol C Tables 4.2.6.8 and 6.1.1.4'
Mn Mn -0.5299 2.8052 'International Tables Vol C Tables 4.2.6.8 and 6.1.1.4'

loop_
_geom_angle_atom_site_label_1
_geom_angle_atom_site_label_2
_geom_angle_atom_site_label_3
_geom_angle
_geom_angle_site_symmetry_1
_geom_angle_site_symmetry_3
C8 C11 C9 114.8(6) . 2_837
C8 C11 H11 121(4) . .
C9 C11 H11 124(4) 2_837 .
C13 O4 H16 110(7) . .
N2 C6 C3 111.2(4) . .
N2 C6 H6A 109.4 . .
C3 C6 H6A 109.4 . .
N2 C6 H6B 109.4 . .
C3 C6 H6B 109.4 . .
H6A C6 H6B 108.0 . .
N3 C14 S 178.3(6) . .
C2 C3 C4 118.0(4) . .
C2 C3 C6 122.2(5) . .
C4 C3 C6 119.8(5) . .
C11 C8 C9 123.0(5) . .
C11 C8 C7 129.6(5) . .
C9 C8 C7 107.3(5) . .
N1 C5 C4 122.7(5) . .
N1 C5 H5A 118.6 . .
C4 C5 H5A 118.6 . .
C11 C9 C8 122.2(5) 2_837 .
C11 C9 C10 129.4(5) 2_837 .
C8 C9 C10 108.3(5) . .
C5 C4 C3 119.3(5) . .
C5 C4 H4A 120.3 . .
C3 C4 H4A 120.3 . .
O2 C10 N2 125.6(4) . .
O2 C10 C9 129.0(5) . .
N2 C10 C9 105.4(4) . .
C3 C2 C1 120.2(5) . .
C3 C2 H2A 119.9 . .
C1 C2 H2A 119.9 . .
O1 C7 N2 125.3(5) . .
O1 C7 C8 129.0(5) . .
N2 C7 C8 105.7(5) . .
N1 C1 C2 122.0(5) . .
N1 C1 H1A 119.0 . .
C2 C1 H1A 119.0 . .
O3 C12 H12A 109.5 . .
O3 C12 H12B 109.5 . .
H12A C12 H12B 109.5 . .
O3 C12 H12C 109.5 . .
H12A C12 H12C 109.5 . .
H12B C12 H12C 109.5 . .
O4 C13 H13C 108(5) . .
O4 C13 H13B 111(5) . .
H13C C13 H13B 107(5) . .
O4 C13 H13A 112(5) . .
H13C C13 H13A 114(6) . .
H13B C13 H13A 105(6) . .
C12 O3 Mn 133.6(4) . .
C12 O3 H15 100(6) . .
Mn O3 H15 125(6) . .
C10 N2 C7 113.2(4) . .
C10 N2 C6 123.0(4) . .
C7 N2 C6 123.7(4) . .
C5 N1 C1 117.9(4) . .
C5 N1 Mn 121.2(4) . .
C1 N1 Mn 120.6(3) . .
C14 N3 Mn 160.1(5) . .
O3 Mn O3 180.000(1) 2_746 .
O3 Mn N3 89.07(19) 2_746 2_746
O3 Mn N3 90.93(19) . 2_746
O3 Mn N3 90.93(19) 2_746 .
O3 Mn N3 89.07(19) . .
N3 Mn N3 180.0(3) 2_746 .
O3 Mn N1 86.71(15) 2_746 2_746
O3 Mn N1 93.29(15) . 2_746
N3 Mn N1 89.56(17) 2_746 2_746
N3 Mn N1 90.44(17) . 2_746
O3 Mn N1 93.29(15) 2_746 .
O3 Mn N1 86.71(15) . .
N3 Mn N1 90.44(17) 2_746 .
N3 Mn N1 89.56(17) . .
N1 Mn N1 180.000(1) 2_746 .

loop_
_geom_bond_atom_site_label_1
_geom_bond_atom_site_label_2
_geom_bond_distance
_geom_bond_site_symmetry_2
C11 C8 1.372(8) .
C11 C9 1.389(8) 2_837
C11 H11 0.84(7) .
O4 C13 1.428(8) .
O4 H16 0.93(5) .
C6 N2 1.458(7) .
C6 C3 1.513(7) .
C6 H6A 0.9700 .
C6 H6B 0.9700 .
C14 N3 1.166(8) .
C14 S 1.614(7) .
C3 C2 1.371(8) .
C3 C4 1.391(8) .
C8 C9 1.399(8) .
C8 C7 1.502(7) .
C5 N1 1.342(7) .
C5 C4 1.379(8) .
C5 H5A 0.9300 .
C9 C11 1.389(8) 2_837
C9 C10 1.496(7) .
C4 H4A 0.9300 .
C10 O2 1.209(7) .
C10 N2 1.388(7) .
C2 C1 1.382(8) .
C2 H2A 0.9300 .
C7 O1 1.207(7) .
C7 N2 1.389(7) .
C1 N1 1.350(8) .
C1 H1A 0.9300 .
C12 O3 1.413(8) .
C12 H12A 0.9600 .
C12 H12B 0.9600 .
C12 H12C 0.9600 .
C13 H13C 0.93(6) .
C13 H13B 1.03(6) .
C13 H13A 0.95(6) .
O3 Mn 2.188(4) .
O3 H15 0.82(10) .
N1 Mn 2.298(4) .
N3 Mn 2.223(5) .
Mn O3 2.188(4) 2_746
Mn N3 2.223(5) 2_746
Mn N1 2.298(4) 2_746

loop_
_geom_hbond_atom_site_label_D
_geom_hbond_atom_site_label_H
_geom_hbond_atom_site_label_A
_geom_hbond_distance_DH
_geom_hbond_distance_HA
_geom_hbond_distance_DA
_geom_hbond_angle_DHA
_geom_hbond_site_symmetry_A
O3 H15 O4 0.82(10) 1.83(10) 2.640(6) 175(10) 1_655
O4 H16 S 0.93(5) 2.33(5) 3.243(5) 168(9) 1_445

loop_
_geom_torsion_atom_site_label_1
_geom_torsion_atom_site_label_2
_geom_torsion_atom_site_label_3
_geom_torsion_atom_site_label_4
_geom_torsion
_geom_torsion_site_symmetry_1
_geom_torsion_site_symmetry_4
N2 C6 C3 C2 68.2(6) . .
N2 C6 C3 C4 -110.5(5) . .
C9 C11 C8 C9 -1.2(7) 2_837 .
C9 C11 C8 C7 178.2(4) 2_837 .
C11 C8 C9 C11 1.2(8) . 2_837
C7 C8 C9 C11 -178.2(4) . 2_837
C11 C8 C9 C10 -179.6(4) . .
C7 C8 C9 C10 1.0(5) . .
N1 C5 C4 C3 -0.2(8) . .
C2 C3 C4 C5 -0.3(7) . .
C6 C3 C4 C5 178.5(5) . .
C11 C9 C10 O2 -3.5(8) 2_837 .
C8 C9 C10 O2 177.4(5) . .
C11 C9 C10 N2 176.5(5) 2_837 .
C8 C9 C10 N2 -2.6(5) . .
C4 C3 C2 C1 0.1(8) . .
C6 C3 C2 C1 -178.6(5) . .
C11 C8 C7 O1 3.7(9) . .
C9 C8 C7 O1 -176.8(5) . .
C11 C8 C7 N2 -178.4(5) . .
C9 C8 C7 N2 1.0(5) . .
C3 C2 C1 N1 0.6(8) . .
O2 C10 N2 C7 -176.6(5) . .
C9 C10 N2 C7 3.4(5) . .
O2 C10 N2 C6 0.8(7) . .
C9 C10 N2 C6 -179.2(4) . .
O1 C7 N2 C10 175.1(5) . .
C8 C7 N2 C10 -2.8(5) . .
O1 C7 N2 C6 -2.3(7) . .
C8 C7 N2 C6 179.8(4) . .
C3 C6 N2 C10 75.0(6) . .
C3 C6 N2 C7 -107.8(5) . .
C4 C5 N1 C1 0.9(8) . .
C4 C5 N1 Mn -172.2(4) . .
C2 C1 N1 C5 -1.0(8) . .
C2 C1 N1 Mn 172.1(4) . .
S C14 N3 Mn -13(20) . .
C12 O3 Mn O3 116(100) . 2_746
C12 O3 Mn N3 45.3(7) . 2_746
C12 O3 Mn N3 -134.7(7) . .
C12 O3 Mn N1 -44.3(7) . 2_746
C12 O3 Mn N1 135.7(7) . .
C14 N3 Mn O3 163.1(14) . 2_746
C14 N3 Mn O3 -16.9(14) . .
C14 N3 Mn N3 56(100) . 2_746
C14 N3 Mn N1 -110.2(14) . 2_746
C14 N3 Mn N1 69.8(14) . .
C5 N1 Mn O3 -64.8(4) . 2_746
C1 N1 Mn O3 122.2(4) . 2_746
C5 N1 Mn O3 115.2(4) . .
C1 N1 Mn O3 -57.8(4) . .
C5 N1 Mn N3 -153.9(4) . 2_746
C1 N1 Mn N3 33.2(4) . 2_746
C5 N1 Mn N3 26.1(4) . .
C1 N1 Mn N3 -146.8(4) . .
C5 N1 Mn N1 162(100) . 2_746
C1 N1 Mn N1 -11(100) . 2_746
